data_7128730
loop_
_publ_author_name
'Li, Jinhua'
'Lu, Zhengyu'
'Hua, Yuhui'
'Chen, Dafa'
'Xia, Haiping'

_publ_section_title
;
 Carbolong chemistry: nucleophilic aromatic substitution of a triflate
 functionalized iridapentalene.
;
_journal_issue 68
_journal_name_full 'Chemical communications (Cambridge, England)'
_journal_page_first 8464
_journal_page_last 8467
_journal_paper_doi 10.1039/d1cc03261e
_journal_volume 57
_journal_year 2021
_chemical_formula_moiety 'C59 H48 Br Ir N O5 P2, C F3 O3 S, C H2 Cl2'
_chemical_formula_sum 'C61 H50 Br Cl2 F3 Ir N O8 P2 S'
_chemical_formula_weight 1419.03
_space_group_crystal_system triclinic
_space_group_IT_number 2
_space_group_name_Hall '-P 1'
_space_group_name_H-M_alt 'P -1'
_atom_sites_solution_hydrogens geom
_audit_creation_date 2020-11-13
_audit_creation_method
;
Olex2 1.2
(compiled 2018.05.29 svn.r3508 for OlexSys, GUI svn.r5506)
;
_audit_update_record
;
2021-06-17 deposited with the CCDC.	2021-07-29 downloaded from the CCDC.
;
_cell_angle_alpha 92.9280(10)
_cell_angle_beta 96.0420(10)
_cell_angle_gamma 109.1390(10)
_cell_formula_units_Z 2
_cell_length_a 12.2728(2)
_cell_length_b 12.9648(2)
_cell_length_c 19.7289(3)
_cell_measurement_reflns_used 9827
_cell_measurement_temperature 529(2)
_cell_measurement_theta_max 66.78
_cell_measurement_theta_min 4.09
_cell_volume 2936.90(8)
_computing_cell_refinement 'SAINT V8.40A (?, 2016)'
_computing_data_reduction 'SAINT V8.40A (?, 2016)'
_computing_molecular_graphics 'Olex2 (Dolomanov et al., 2009)'
_computing_publication_material 'Olex2 (Dolomanov et al., 2009)'
_computing_structure_refinement 'ShelXL (Sheldrick, 2015)'
_computing_structure_solution 'XT (Sheldrick, 2015)'
_diffrn_ambient_temperature 529.0
_diffrn_detector_area_resol_mean 7.9
_diffrn_detector_type 'CMOS area detector'
_diffrn_measured_fraction_theta_full 0.987
_diffrn_measured_fraction_theta_max 0.987
_diffrn_measurement_device 'three-circle diffractometer'
_diffrn_measurement_device_type 'Bruker APEX-II CCD'
_diffrn_measurement_method '\f and \w scans'
_diffrn_radiation_type CuK\a
_diffrn_radiation_wavelength 1.54178
_diffrn_reflns_av_R_equivalents 0.0460
_diffrn_reflns_av_unetI/netI 0.0400
_diffrn_reflns_Laue_measured_fraction_full 0.987
_diffrn_reflns_Laue_measured_fraction_max 0.987
_diffrn_reflns_limit_h_max 13
_diffrn_reflns_limit_h_min -13
_diffrn_reflns_limit_k_max 14
_diffrn_reflns_limit_k_min -14
_diffrn_reflns_limit_l_max 22
_diffrn_reflns_limit_l_min -22
_diffrn_reflns_number 31292
_diffrn_reflns_point_group_measured_fraction_full 0.987
_diffrn_reflns_point_group_measured_fraction_max 0.987
_diffrn_reflns_theta_full 59.999
_diffrn_reflns_theta_max 59.999
_diffrn_reflns_theta_min 2.261
_diffrn_standards_number 0
_exptl_absorpt_coefficient_mu 7.425
_exptl_absorpt_correction_T_max 0.7528
_exptl_absorpt_correction_T_min 0.6060
_exptl_absorpt_correction_type none
_exptl_absorpt_process_details
;
SADABS-2016/2 (Bruker,2016/2) was used for absorption correction.
wR2(int) was 0.1175 before and 0.0535 after correction.
The Ratio of minimum to maximum transmission is 0.8050.
The \l/2 correction factor is Not present.
;
_exptl_crystal_colour violet
_exptl_crystal_colour_primary violet
_exptl_crystal_density_diffrn 1.605
_exptl_crystal_description block
_exptl_crystal_F_000 1412
_exptl_crystal_size_max 0.18
_exptl_crystal_size_mid 0.02
_exptl_crystal_size_min 0.02
_refine_diff_density_max 1.463
_refine_diff_density_min -1.527
_refine_diff_density_rms 0.087
_refine_ls_extinction_method none
_refine_ls_goodness_of_fit_ref 1.084
_refine_ls_hydrogen_treatment constr
_refine_ls_matrix_type full
_refine_ls_number_parameters 723
_refine_ls_number_reflns 8612
_refine_ls_number_restraints 84
_refine_ls_restrained_S_all 1.160
_refine_ls_R_factor_all 0.0387
_refine_ls_R_factor_gt 0.0357
_refine_ls_shift/su_max 0.003
_refine_ls_shift/su_mean 0.000
_refine_ls_structure_factor_coef Fsqd
_refine_ls_weighting_details 'w=1/[\s^2^(Fo^2^)+(0.0431P)^2^+4.9614P] where P=(Fo^2^+2Fc^2^)/3'
_refine_ls_weighting_scheme calc
_refine_ls_wR_factor_gt 0.0887
_refine_ls_wR_factor_ref 0.0901
_reflns_Friedel_coverage 0.000
_reflns_number_gt 7941
_reflns_number_total 8612
_reflns_threshold_expression 'I > 2\s(I)'
_cod_data_source_file d1cc03261e2.cif
_cod_data_source_block ljh200812_5_0m
_cod_depositor_comments 'Adding full bibliography for 7128726--7128732.cif.'
_cod_database_code 7128730
_shelx_shelxl_version_number 2018/3
_shelx_space_group_comment
;
The symmetry employed for this shelxl refinement is uniquely defined
by the following loop, which should always be used as a source of
symmetry information in preference to the above space-group names.
They are only intended as comments.
;
_shelx_estimated_absorpt_t_max 0.866
_shelx_estimated_absorpt_t_min 0.348
_olex2_refinement_description
;
1. Others
 Fixed Uiso: H7(0.042) H3(0.041) H1(0.042) H1A(0.071) H00L(0.062) H00M(0.056)
 H00S(0.056) H00T(0.061) H00U(0.063) H00W(0.083) H17(0.059) H00Y(0.069)
 H010(0.069) H015(0.062) H016(0.075) H9A(0.067) H9B(0.067) H018(0.081)
 H01A(0.061) H01B(0.066) H01C(0.074) H01D(0.067) H01E(0.093) H01G(0.078)
 H01I(0.062) H01J(0.081) H01K(0.072) H01L(0.074) H01M(0.092) H01N(0.082)
 H01O(0.069) H01Q(0.087) H01S(0.067) H11A(0.075) H11B(0.075) H01X(0.088)
 H19(0.088) H01Z(0.092) H020(0.078) H20(0.1) H022(0.101) H21(0.104) H13A(0.215)
 H13B(0.215) H13C(0.215) H15A(0.174) H15B(0.174) H15C(0.174) H02A(0.224)
 H02B(0.224)
 Fixed X: H7(0.233995) H3(0.418468) H1(0.511717) H1A(0.826494) H00L(0.612632)
 H00M(0.161685) H00S(0.623326) H00T(0.167549) H00U(0.206794) H00W(0.079089)
 H17(0.706034) H00Y(0.023399) H010(0.341978) H015(0.725607) H016(-0.101055)
 H9A(0.298903) H9B(0.189109) H018(0.225487) H01A(0.033695) H01B(0.385148) H01C(-
 0.107935) H01D(-0.013543) H01E(-0.090677) H01G(0.340311) H01I(0.768817)
 H01J(0.393185) H01K(0.953424) H01L(0.743505) H01M(0.501432) H01N(0.582062)
 H01O(0.798246) H01Q(-0.137125) H01S(0.492641) H11A(0.067639) H11B(0.167306)
 H01X(0.403497) H19(0.813692) H01Z(0.623729) H020(0.940325) H20(0.684777)
 H022(0.572798) H21(0.496122) H13A(0.244975) H13B(0.234695) H13C(0.348875)
 H15A(-0.142516) H15B(-0.179693) H15C(-0.189804) H02A(1.230097) H02B(1.215224)
 Fixed Y: H7(0.231637) H3(0.61801) H1(0.641518) H1A(0.923581) H00L(0.544548)
 H00M(0.262655) H00S(0.512409) H00T(0.700713) H00U(0.633113) H00W(0.634856)
 H17(0.749014) H00Y(0.147343) H010(0.569867) H015(0.313882) H016(0.387636)
 H9A(0.419596) H9B(0.44618) H018(0.859822) H01A(0.504197) H01B(0.196026)
 H01C(0.21059) H01D(0.344128) H01E(0.490433) H01G(0.871446) H01I(0.511352)
 H01J(0.725996) H01K(0.702564) H01L(0.151247) H01M(0.199614) H01N(0.008779)
 H01O(0.633575) H01Q(0.346738) H01S(0.218188) H11A(0.199319) H11B(0.15286)
 H01X(0.032229) H19(1.077606) H01Z(0.522546) H020(0.638793) H20(1.11915)
 H022(0.350524) H21(1.004703) H13A(0.237504) H13B(0.137498) H13C(0.239793)
 H15A(0.145638) H15B(0.185112) H15C(0.062006) H02A(1.160632) H02B(1.03641)
 Fixed Z: H7(0.771812) H3(0.649538) H1(0.853002) H1A(0.788012) H00L(0.670561)
 H00M(0.863331) H00S(0.906274) H00T(0.819702) H00U(0.719129) H00W(0.624638)
 H17(0.815959) H00Y(0.921205) H010(0.952439) H015(0.805775) H016(0.962795)
 H9A(0.554486) H9B(0.574462) H018(0.894446) H01A(0.903552) H01B(0.817791)
 H01C(0.970855) H01D(0.760228) H01E(0.596572) H01G(0.995925) H01I(0.734472)
 H01J(1.025731) H01K(0.901519) H01L(0.8365) H01M(0.55635) H01N(0.853782)
 H01O(0.961619) H01Q(0.662505) H01S(0.673106) H11A(0.640445) H11B(0.625214)
 H01X(0.846435) H19(0.702211) H01Z(0.554343) H020(0.789015) H20(0.625166)
 H022(0.498949) H21(0.599344) H13A(0.358661) H13B(0.402023) H13C(0.412927)
 H15A(0.434852) H15B(0.502403) H15C(0.488305) H02A(0.974018) H02B(0.962853)
;
_olex2_submission_special_instructions 'No special instructions were received'

loop_
_space_group_symop_operation_xyz
'x, y, z'
'-x, -y, -z'

loop_
_atom_site_label
_atom_site_type_symbol
_atom_site_fract_x
_atom_site_fract_y
_atom_site_fract_z
_atom_site_U_iso_or_equiv
_atom_site_adp_type
_atom_site_occupancy
_atom_site_site_symmetry_order
_atom_site_calc_flag
_atom_site_refinement_flags_posn
_atom_site_refinement_flags_adp
_atom_site_refinement_flags_occupancy
_atom_site_disorder_assembly
_atom_site_disorder_group
Ir1 Ir 0.37319(2) 0.44167(2) 0.80086(2) 0.02738(8) Uani 1 1 d . . . . .
Br1 Br 0.34926(7) 0.80267(7) 0.63712(6) 0.0951(3) Uani 1 1 d . . . . .
P2 P 0.20925(10) 0.48779(10) 0.82526(6) 0.0335(3) Uani 1 1 d . . . . .
P1 P 0.53963(10) 0.39816(10) 0.77515(6) 0.0332(3) Uani 1 1 d . . . . .
S005 S 1.07508(15) 0.98988(14) 0.79628(10) 0.0709(4) Uani 1 1 d . U . . .
Cl00 Cl 1.1422(3) 1.0704(3) 1.05272(17) 0.1745(18) Uani 1 1 d . U . . .
Cl1 Cl 1.3801(3) 1.1272(4) 1.0278(2) 0.1648(14) Uani 1 1 d . U . . .
O1 O 0.4075(4) 0.3791(4) 0.94678(19) 0.0634(11) Uani 1 1 d . . . . .
C4 C 0.3525(4) 0.4872(4) 0.7022(2) 0.0331(10) Uani 1 1 d . . . . .
C7 C 0.2608(4) 0.2956(4) 0.7502(2) 0.0353(10) Uani 1 1 d . . . . .
H7 H 0.233995 0.231637 0.771812 0.042 Uiso 1 1 calc R . . . .
C3 C 0.4186(4) 0.5917(4) 0.6925(2) 0.0345(10) Uani 1 1 d . . . . .
H3 H 0.418468 0.618010 0.649538 0.041 Uiso 1 1 calc R . . . .
C2 C 0.4868(4) 0.6577(4) 0.7509(2) 0.0354(10) Uani 1 1 d . . . . .
C00D C 0.1128(4) 0.3956(4) 0.8769(2) 0.0373(11) Uani 1 1 d . . . . .
C1 C 0.4752(4) 0.6050(4) 0.8107(2) 0.0349(10) Uani 1 1 d . . . . .
H1 H 0.511717 0.641518 0.853002 0.042 Uiso 1 1 calc R . . . .
C8 C 0.3954(4) 0.4014(4) 0.8925(3) 0.0414(12) Uani 1 1 d . . . . .
C00G C 0.5520(4) 0.2716(4) 0.8057(2) 0.0371(11) Uani 1 1 d . . . . .
C00H C 0.2500(4) 0.6191(4) 0.8774(2) 0.0376(11) Uani 1 1 d . . . . .
C5 C 0.2783(4) 0.4025(4) 0.6557(2) 0.0372(11) Uani 1 1 d . . . . .
N1 N 0.7554(4) 0.8920(4) 0.7701(3) 0.0590(13) Uani 1 1 d . . . . .
H1A H 0.826494 0.923581 0.788012 0.071 Uiso 1 1 calc R . . . .
C6 C 0.2291(4) 0.3013(4) 0.6820(2) 0.0383(11) Uani 1 1 d . . . . .
C00L C 0.5908(5) 0.4746(5) 0.6480(3) 0.0519(14) Uani 1 1 d . . . . .
H00L H 0.612632 0.544548 0.670561 0.062 Uiso 1 1 calc R . . . .
C00M C 0.1087(5) 0.2884(4) 0.8829(3) 0.0468(13) Uani 1 1 d . . . . .
H00M H 0.161685 0.262655 0.863331 0.056 Uiso 1 1 calc R . . . .
O5 O -0.0270(5) 0.1612(4) 0.5169(3) 0.0893(14) Uani 1 1 d . U . . .
O00O O 1.1814(4) 1.0539(4) 0.8353(3) 0.0783(13) Uani 1 1 d . U . . .
C00P C 0.6772(4) 0.5005(4) 0.8142(3) 0.0384(11) Uani 1 1 d . . . . .
C00Q C 0.5509(4) 0.3822(5) 0.6839(2) 0.0412(12) Uani 1 1 d . . . . .
C16 C 0.5756(4) 0.7668(4) 0.7482(3) 0.0414(11) Uani 1 1 d . . . . .
C00S C 0.6870(4) 0.5372(5) 0.8823(3) 0.0469(13) Uani 1 1 d . . . . .
H00S H 0.623326 0.512409 0.906274 0.056 Uiso 1 1 calc R . . . .
C00T C 0.2144(5) 0.7054(4) 0.8608(3) 0.0506(13) Uani 1 1 d . . . . .
H00T H 0.167549 0.700713 0.819702 0.061 Uiso 1 1 calc R . . . .
C00U C 0.1366(5) 0.5757(5) 0.7087(3) 0.0525(14) Uani 1 1 d . . . . .
H00U H 0.206794 0.633113 0.719129 0.063 Uiso 1 1 calc R . . . .
O4 O 0.0082(5) 0.3390(5) 0.5069(3) 0.0915(15) Uani 1 1 d . U . . .
C00W C 0.0610(6) 0.5763(7) 0.6516(3) 0.0692(18) Uani 1 1 d . . . . .
H00W H 0.079089 0.634856 0.624638 0.083 Uiso 1 1 calc R . . . .
C17 C 0.6843(5) 0.7928(4) 0.7851(3) 0.0493(13) Uani 1 1 d . . . . .
H17 H 0.706034 0.749014 0.815959 0.059 Uiso 1 1 calc R . . . .
C00Y C 0.0261(5) 0.2194(5) 0.9177(3) 0.0576(15) Uani 1 1 d . . . . .
H00Y H 0.023399 0.147343 0.921205 0.069 Uiso 1 1 calc R . . . .
C14 C 0.0385(6) 0.2662(6) 0.5256(3) 0.0664(15) Uani 1 1 d . U . . .
C010 C 0.3177(6) 0.6279(5) 0.9401(3) 0.0572(15) Uani 1 1 d . . . . .
H010 H 0.341978 0.569867 0.952439 0.069 Uiso 1 1 calc R . . . .
O3 O 0.2179(6) 0.2658(5) 0.4548(3) 0.1053(17) Uani 1 1 d . U . . .
C10 C 0.1582(5) 0.2762(4) 0.5620(3) 0.0505(14) Uani 1 1 d . . . . .
O2 O 0.2511(6) 0.1494(6) 0.5254(4) 0.118(2) Uani 1 1 d . U . . .
C014 C 0.1088(4) 0.4904(4) 0.7507(2) 0.0398(11) Uani 1 1 d . . . . .
C015 C 0.6598(5) 0.2569(5) 0.8133(3) 0.0516(13) Uani 1 1 d . . . . .
H015 H 0.725607 0.313882 0.805775 0.062 Uiso 1 1 calc R . . . .
C016 C -0.0486(5) 0.3624(6) 0.9423(3) 0.0625(17) Uani 1 1 d . . . . .
H016 H -0.101055 0.387636 0.962795 0.075 Uiso 1 1 calc R . . . .
C9 C 0.2348(6) 0.3982(4) 0.5815(3) 0.0555(15) Uani 1 1 d . . . . .
H9A H 0.298903 0.419596 0.554486 0.067 Uiso 1 1 calc R . . . .
H9B H 0.189109 0.446180 0.574462 0.067 Uiso 1 1 calc R . . . .
C018 C 0.2489(6) 0.8009(5) 0.9059(4) 0.0672(17) Uani 1 1 d . . . . .
H018 H 0.225487 0.859822 0.894446 0.081 Uiso 1 1 calc R . . . .
C23 C 0.5811(5) 0.8575(4) 0.7074(3) 0.0463(13) Uani 1 1 d . . . . .
C01A C 0.0326(5) 0.4326(5) 0.9071(3) 0.0510(13) Uani 1 1 d . . . . .
H01A H 0.033695 0.504197 0.903552 0.061 Uiso 1 1 calc R . . . .
C01B C 0.4575(5) 0.1870(5) 0.8201(3) 0.0546(14) Uani 1 1 d . . . . .
H01B H 0.385148 0.196026 0.817791 0.066 Uiso 1 1 calc R . . . .
C01C C -0.0525(5) 0.2571(6) 0.9475(3) 0.0618(16) Uani 1 1 d . . . . .
H01C H -0.107935 0.210590 0.970855 0.074 Uiso 1 1 calc R . . . .
C01D C 0.0059(5) 0.4028(5) 0.7334(3) 0.0556(14) Uani 1 1 d . . . . .
H01D H -0.013543 0.344128 0.760228 0.067 Uiso 1 1 calc R . . . .
C01E C -0.0401(7) 0.4905(8) 0.6352(3) 0.078(2) Uani 1 1 d . . . . .
H01E H -0.090677 0.490433 0.596572 0.093 Uiso 1 1 calc R . . . .
O01F O 1.0131(5) 1.0548(5) 0.7639(4) 0.1109(19) Uani 1 1 d . U . . .
C01G C 0.3166(6) 0.8076(6) 0.9665(3) 0.0652(17) Uani 1 1 d . . . . .
H01G H 0.340311 0.871446 0.995925 0.078 Uiso 1 1 calc R . . . .
C18 C 0.6973(5) 0.9331(4) 0.7228(3) 0.0509(14) Uani 1 1 d . . . . .
C01I C 0.7732(5) 0.5373(5) 0.7798(3) 0.0516(14) Uani 1 1 d . . . . .
H01I H 0.768817 0.511352 0.734472 0.062 Uiso 1 1 calc R . . . .
C01J C 0.3490(6) 0.7217(6) 0.9837(3) 0.0677(18) Uani 1 1 d . . . . .
H01J H 0.393185 0.725996 1.025731 0.081 Uiso 1 1 calc R . . . .
C01K C 0.8849(5) 0.6506(5) 0.8800(4) 0.0601(16) Uani 1 1 d . . . . .
H01K H 0.953424 0.702564 0.901519 0.072 Uiso 1 1 calc R . . . .
C01L C 0.6708(6) 0.1596(5) 0.8317(3) 0.0620(16) Uani 1 1 d . . . . .
H01L H 0.743505 0.151247 0.836500 0.074 Uiso 1 1 calc R . . . .
C01M C 0.5253(7) 0.2691(7) 0.5796(3) 0.076(2) Uani 1 1 d . . . . .
H01M H 0.501432 0.199614 0.556350 0.092 Uiso 1 1 calc R . . . .
C01N C 0.5751(7) 0.0754(6) 0.8428(3) 0.0683(18) Uani 1 1 d . . . . .
H01N H 0.582062 0.008779 0.853782 0.082 Uiso 1 1 calc R . . . .
C01O C 0.7917(5) 0.6111(5) 0.9154(3) 0.0575(15) Uani 1 1 d . . . . .
H01O H 0.798246 0.633575 0.961619 0.069 Uiso 1 1 calc R . . . .
F01P F 1.1702(11) 0.8595(6) 0.7460(4) 0.205(5) Uani 1 1 d . . . . .
C01Q C -0.0680(6) 0.4048(7) 0.6747(4) 0.0725(19) Uani 1 1 d . . . . .
H01Q H -0.137125 0.346738 0.662505 0.087 Uiso 1 1 calc R . . . .
O01R O 1.0052(6) 0.9013(6) 0.8278(4) 0.124(2) Uani 1 1 d . U . . .
C01S C 0.5188(6) 0.2803(5) 0.6497(3) 0.0558(15) Uani 1 1 d . . . . .
H01S H 0.492641 0.218188 0.673106 0.067 Uiso 1 1 calc R . . . .
C12 C 0.2136(9) 0.2222(7) 0.5126(4) 0.0894(19) Uani 1 1 d . U . . .
C11 C 0.1465(6) 0.2187(5) 0.6292(3) 0.0628(17) Uani 1 1 d . . . . .
H11A H 0.067639 0.199319 0.640445 0.075 Uiso 1 1 calc R . . . .
H11B H 0.167306 0.152860 0.625214 0.075 Uiso 1 1 calc R . . . .
F01V F 1.1938(7) 1.0009(5) 0.6941(3) 0.141(2) Uani 1 1 d . U . . .
C22 C 0.5074(5) 0.8891(5) 0.6606(3) 0.0591(15) Uani 1 1 d . . . . .
C01X C 0.4685(6) 0.0891(5) 0.8378(4) 0.0731(19) Uani 1 1 d . . . . .
H01X H 0.403497 0.032229 0.846435 0.088 Uiso 1 1 calc R . . . .
C19 C 0.7372(7) 1.0307(5) 0.6919(4) 0.073(2) Uani 1 1 d . . . . .
H19 H 0.813692 1.077606 0.702211 0.088 Uiso 1 1 calc R . . . .
C01Z C 0.5976(7) 0.4613(7) 0.5785(3) 0.077(2) Uani 1 1 d . . . . .
H01Z H 0.623729 0.522546 0.554343 0.092 Uiso 1 1 calc R . . . .
C020 C 0.8766(5) 0.6133(6) 0.8128(4) 0.0651(17) Uani 1 1 d . . . . .
H020 H 0.940325 0.638793 0.789015 0.078 Uiso 1 1 calc R . . . .
C20 C 0.6603(7) 1.0545(6) 0.6464(5) 0.084(2) Uani 1 1 d . . . . .
H20 H 0.684777 1.119150 0.625166 0.100 Uiso 1 1 calc R . . . .
C022 C 0.5661(8) 0.3587(8) 0.5453(3) 0.084(2) Uani 1 1 d . . . . .
H022 H 0.572798 0.350524 0.498949 0.101 Uiso 1 1 calc R . . . .
F023 F 1.0312(9) 0.8739(7) 0.6820(4) 0.201(3) Uani 1 1 d . U . . .
C21 C 0.5467(8) 0.9856(6) 0.6307(4) 0.087(2) Uani 1 1 d . . . . .
H21 H 0.496122 1.004703 0.599344 0.104 Uiso 1 1 calc R . . . .
C025 C 1.1200(11) 0.9283(8) 0.7266(5) 0.114(2) Uani 1 1 d . U . . .
C13 C 0.2657(12) 0.2159(10) 0.4026(6) 0.144(4) Uani 1 1 d . U . . .
H13A H 0.244975 0.237504 0.358661 0.215 Uiso 1 1 calc GR . . . .
H13B H 0.234695 0.137498 0.402023 0.215 Uiso 1 1 calc GR . . . .
H13C H 0.348875 0.239793 0.412927 0.215 Uiso 1 1 calc GR . . . .
C15 C -0.1448(8) 0.1364(9) 0.4827(5) 0.116(3) Uani 1 1 d . U . . .
H15A H -0.142516 0.145638 0.434852 0.174 Uiso 1 1 calc GR . . . .
H15B H -0.179693 0.185112 0.502403 0.174 Uiso 1 1 calc GR . . . .
H15C H -0.189804 0.062006 0.488305 0.174 Uiso 1 1 calc GR . . . .
C028 C 1.2373(14) 1.0985(17) 0.9971(6) 0.186(7) Uani 1 1 d . U . . .
H02A H 1.230097 1.160632 0.974018 0.224 Uiso 1 1 calc R . . . .
H02B H 1.215224 1.036410 0.962853 0.224 Uiso 1 1 calc R . . . .

loop_
_atom_site_aniso_label
_atom_site_aniso_U_11
_atom_site_aniso_U_22
_atom_site_aniso_U_33
_atom_site_aniso_U_23
_atom_site_aniso_U_13
_atom_site_aniso_U_12
Ir1 0.02881(12) 0.03238(12) 0.02363(11) 0.00552(7) 0.00641(7) 0.01249(8)
Br1 0.0602(4) 0.0843(5) 0.1459(8) 0.0497(5) -0.0020(5) 0.0299(4)
P2 0.0335(6) 0.0415(6) 0.0293(6) 0.0058(5) 0.0077(5) 0.0159(5)
P1 0.0334(6) 0.0375(6) 0.0320(6) 0.0050(5) 0.0092(5) 0.0144(5)
S005 0.0568(9) 0.0627(9) 0.0808(11) 0.0031(8) 0.0074(8) 0.0044(8)
Cl00 0.143(3) 0.189(3) 0.114(2) 0.045(2) -0.0006(19) -0.048(2)
Cl1 0.131(2) 0.187(3) 0.183(3) 0.071(3) 0.031(2) 0.052(2)
O1 0.071(3) 0.092(3) 0.035(2) 0.024(2) 0.0094(18) 0.035(2)
C4 0.037(2) 0.039(3) 0.028(2) 0.0056(19) 0.0073(19) 0.018(2)
C7 0.037(2) 0.036(2) 0.033(2) 0.0057(19) 0.007(2) 0.010(2)
C3 0.039(3) 0.039(3) 0.032(2) 0.009(2) 0.008(2) 0.020(2)
C2 0.036(2) 0.032(2) 0.043(3) 0.005(2) 0.012(2) 0.016(2)
C00D 0.032(2) 0.049(3) 0.034(2) 0.006(2) 0.011(2) 0.015(2)
C1 0.033(2) 0.041(3) 0.032(2) 0.003(2) 0.0061(19) 0.015(2)
C8 0.034(3) 0.052(3) 0.041(3) 0.006(2) 0.010(2) 0.015(2)
C00G 0.042(3) 0.041(3) 0.033(2) 0.004(2) 0.006(2) 0.019(2)
C00H 0.035(2) 0.042(3) 0.041(3) 0.002(2) 0.014(2) 0.016(2)
C5 0.045(3) 0.044(3) 0.027(2) 0.005(2) 0.006(2) 0.020(2)
N1 0.051(3) 0.050(3) 0.061(3) 0.000(2) 0.003(2) -0.001(2)
C6 0.041(3) 0.036(3) 0.036(3) 0.004(2) 0.003(2) 0.012(2)
C00L 0.060(3) 0.065(4) 0.045(3) 0.017(3) 0.024(3) 0.034(3)
C00M 0.046(3) 0.048(3) 0.050(3) 0.010(2) 0.019(2) 0.015(2)
O5 0.082(3) 0.082(3) 0.084(3) 0.013(2) -0.025(2) 0.010(2)
O00O 0.052(2) 0.081(3) 0.085(3) 0.001(2) 0.000(2) 0.003(2)
C00P 0.032(2) 0.040(3) 0.045(3) 0.004(2) 0.006(2) 0.013(2)
C00Q 0.042(3) 0.059(3) 0.032(3) 0.009(2) 0.012(2) 0.026(2)
C16 0.047(3) 0.034(3) 0.044(3) 0.003(2) 0.013(2) 0.012(2)
C00S 0.036(3) 0.054(3) 0.045(3) 0.005(2) 0.004(2) 0.009(2)
C00T 0.055(3) 0.042(3) 0.055(3) 0.003(2) 0.003(3) 0.019(3)
C00U 0.056(3) 0.070(4) 0.041(3) 0.013(3) 0.010(3) 0.032(3)
O4 0.103(4) 0.084(3) 0.091(3) 0.005(3) -0.019(3) 0.047(3)
C00W 0.069(4) 0.106(6) 0.049(4) 0.020(4) 0.007(3) 0.050(4)
C17 0.048(3) 0.044(3) 0.052(3) 0.009(2) 0.004(3) 0.010(2)
C00Y 0.055(3) 0.051(3) 0.064(4) 0.015(3) 0.021(3) 0.010(3)
C14 0.080(3) 0.065(3) 0.054(3) 0.003(3) -0.008(3) 0.028(3)
C010 0.076(4) 0.065(4) 0.041(3) -0.004(3) 0.000(3) 0.042(3)
O3 0.155(4) 0.083(3) 0.080(3) -0.008(3) 0.056(3) 0.032(3)
C10 0.068(4) 0.044(3) 0.032(3) 0.003(2) -0.004(2) 0.012(3)
O2 0.137(5) 0.090(4) 0.149(5) 0.004(4) 0.031(4) 0.065(4)
C014 0.038(3) 0.058(3) 0.032(2) 0.004(2) 0.006(2) 0.027(2)
C015 0.050(3) 0.053(3) 0.058(3) 0.006(3) 0.005(3) 0.026(3)
C016 0.044(3) 0.089(5) 0.058(4) 0.006(3) 0.026(3) 0.020(3)
C9 0.085(4) 0.042(3) 0.033(3) 0.007(2) -0.001(3) 0.013(3)
C018 0.081(5) 0.048(3) 0.077(4) 0.000(3) 0.012(4) 0.029(3)
C23 0.053(3) 0.039(3) 0.053(3) 0.006(2) 0.020(3) 0.019(2)
C01A 0.046(3) 0.058(3) 0.053(3) 0.003(3) 0.014(3) 0.020(3)
C01B 0.047(3) 0.049(3) 0.073(4) 0.020(3) 0.006(3) 0.023(3)
C01C 0.046(3) 0.070(4) 0.061(4) 0.016(3) 0.022(3) 0.002(3)
C01D 0.047(3) 0.071(4) 0.047(3) -0.004(3) -0.002(3) 0.022(3)
C01E 0.077(5) 0.127(7) 0.045(4) -0.001(4) -0.013(3) 0.064(5)
O01F 0.085(4) 0.109(4) 0.139(5) -0.007(4) -0.015(3) 0.043(3)
C01G 0.068(4) 0.058(4) 0.064(4) -0.014(3) 0.012(3) 0.015(3)
C18 0.059(3) 0.038(3) 0.055(3) 0.001(2) 0.021(3) 0.011(3)
C01I 0.037(3) 0.060(3) 0.057(3) 0.000(3) 0.012(2) 0.014(3)
C01J 0.075(4) 0.080(5) 0.047(3) -0.018(3) -0.003(3) 0.032(4)
C01K 0.036(3) 0.055(3) 0.078(4) 0.002(3) -0.006(3) 0.006(3)
C01L 0.065(4) 0.063(4) 0.070(4) 0.004(3) 0.000(3) 0.040(3)
C01M 0.111(6) 0.084(5) 0.045(4) -0.009(3) 0.011(4) 0.049(5)
C01N 0.091(5) 0.058(4) 0.068(4) 0.012(3) 0.001(4) 0.044(4)
C01O 0.052(3) 0.061(4) 0.055(3) -0.001(3) -0.001(3) 0.016(3)
F01P 0.418(14) 0.146(6) 0.161(6) 0.076(5) 0.136(8) 0.204(8)
C01Q 0.061(4) 0.093(5) 0.058(4) -0.010(4) -0.012(3) 0.027(4)
O01R 0.105(4) 0.103(4) 0.131(5) 0.026(4) 0.035(4) -0.016(3)
C01S 0.075(4) 0.059(4) 0.039(3) 0.001(3) 0.013(3) 0.029(3)
C12 0.129(5) 0.065(3) 0.083(4) 0.002(3) 0.039(4) 0.036(3)
C11 0.085(4) 0.046(3) 0.041(3) 0.007(2) -0.014(3) 0.007(3)
F01V 0.225(6) 0.128(4) 0.108(4) 0.049(3) 0.069(4) 0.088(4)
C22 0.062(4) 0.050(3) 0.075(4) 0.021(3) 0.016(3) 0.027(3)
C01X 0.074(4) 0.053(4) 0.096(5) 0.034(4) 0.017(4) 0.021(3)
C19 0.079(5) 0.042(3) 0.093(5) 0.008(3) 0.032(4) 0.005(3)
C01Z 0.101(6) 0.096(5) 0.054(4) 0.034(4) 0.042(4) 0.047(5)
C020 0.030(3) 0.074(4) 0.087(5) 0.011(4) 0.013(3) 0.011(3)
C20 0.090(6) 0.055(4) 0.110(6) 0.037(4) 0.031(5) 0.019(4)
C022 0.115(6) 0.117(7) 0.038(3) 0.011(4) 0.025(4) 0.056(5)
F023 0.261(8) 0.166(6) 0.136(5) -0.056(5) -0.030(5) 0.044(6)
C21 0.100(6) 0.070(5) 0.104(6) 0.041(4) 0.020(5) 0.040(5)
C025 0.160(4) 0.083(4) 0.089(4) 0.005(3) 0.010(4) 0.030(4)
C13 0.195(8) 0.123(7) 0.108(6) -0.024(5) 0.080(6) 0.035(6)
C15 0.085(5) 0.121(6) 0.113(6) 0.018(5) -0.036(5) 0.009(5)
C028 0.232(16) 0.32(2) 0.082(7) 0.028(10) 0.014(9) 0.192(16)

loop_
_atom_type_symbol
_atom_type_description
_atom_type_scat_dispersion_real
_atom_type_scat_dispersion_imag
_atom_type_scat_source
C C 0.0181 0.0091 'International Tables Vol C Tables 4.2.6.8 and 6.1.1.4'
H H 0.0000 0.0000 'International Tables Vol C Tables 4.2.6.8 and 6.1.1.4'
Br Br -0.6763 1.2805 'International Tables Vol C Tables 4.2.6.8 and 6.1.1.4'
Cl Cl 0.3639 0.7018 'International Tables Vol C Tables 4.2.6.8 and 6.1.1.4'
F F 0.0727 0.0534 'International Tables Vol C Tables 4.2.6.8 and 6.1.1.4'
Ir Ir -4.7710 6.5667 'International Tables Vol C Tables 4.2.6.8 and 6.1.1.4'
N N 0.0311 0.0180 'International Tables Vol C Tables 4.2.6.8 and 6.1.1.4'
O O 0.0492 0.0322 'International Tables Vol C Tables 4.2.6.8 and 6.1.1.4'
P P 0.2955 0.4335 'International Tables Vol C Tables 4.2.6.8 and 6.1.1.4'
S S 0.3331 0.5567 'International Tables Vol C Tables 4.2.6.8 and 6.1.1.4'

loop_
_geom_angle_atom_site_label_1
_geom_angle_atom_site_label_2
_geom_angle_atom_site_label_3
_geom_angle
_geom_angle_site_symmetry_1
_geom_angle_site_symmetry_3
_geom_angle_publ_flag
P2 Ir1 P1 178.93(4) . . ?
C4 Ir1 P2 89.88(13) . . ?
C4 Ir1 P1 89.32(13) . . ?
C7 Ir1 P2 88.60(13) . . ?
C7 Ir1 P1 91.93(13) . . ?
C7 Ir1 C4 79.00(18) . . ?
C1 Ir1 P2 91.06(13) . . ?
C1 Ir1 P1 88.07(13) . . ?
C1 Ir1 C4 77.12(18) . . ?
C1 Ir1 C7 156.12(18) . . ?
C8 Ir1 P2 90.78(15) . . ?
C8 Ir1 P1 90.02(15) . . ?
C8 Ir1 C4 178.9(2) . . ?
C8 Ir1 C7 101.9(2) . . ?
C8 Ir1 C1 102.0(2) . . ?
C00D P2 Ir1 115.78(16) . . ?
C00D P2 C00H 101.6(2) . . ?
C00D P2 C014 102.0(2) . . ?
C00H P2 Ir1 112.38(16) . . ?
C014 P2 Ir1 115.36(15) . . ?
C014 P2 C00H 108.3(2) . . ?
C00G P1 Ir1 116.05(16) . . ?
C00G P1 C00P 102.3(2) . . ?
C00G P1 C00Q 103.3(2) . . ?
C00P P1 Ir1 113.09(16) . . ?
C00Q P1 Ir1 114.60(17) . . ?
C00Q P1 C00P 106.2(2) . . ?
O00O S005 O01F 113.0(4) . . ?
O00O S005 C025 103.2(5) . . ?
O01F S005 C025 103.6(5) . . ?
O01R S005 O00O 115.9(4) . . ?
O01R S005 O01F 114.3(5) . . ?
O01R S005 C025 104.9(5) . . ?
C3 C4 Ir1 115.5(3) . . ?
C3 C4 C5 130.7(4) . . ?
C5 C4 Ir1 113.7(3) . . ?
C6 C7 Ir1 114.3(3) . . ?
C4 C3 C2 116.7(4) . . ?
C3 C2 C16 123.6(4) . . ?
C1 C2 C3 113.6(4) . . ?
C1 C2 C16 122.2(4) . . ?
C00M C00D P2 123.2(4) . . ?
C00M C00D C01A 118.8(5) . . ?
C01A C00D P2 117.9(4) . . ?
C2 C1 Ir1 116.8(3) . . ?
O1 C8 Ir1 178.7(5) . . ?
C015 C00G P1 119.7(4) . . ?
C01B C00G P1 122.6(4) . . ?
C01B C00G C015 117.7(5) . . ?
C00T C00H P2 125.1(4) . . ?
C00T C00H C010 118.5(5) . . ?
C010 C00H P2 116.3(4) . . ?
C4 C5 C6 116.2(4) . . ?
C4 C5 C9 132.4(5) . . ?
C6 C5 C9 111.4(4) . . ?
C18 N1 C17 109.7(5) . . ?
C7 C6 C5 116.8(4) . . ?
C7 C6 C11 131.3(5) . . ?
C5 C6 C11 111.8(4) . . ?
C01Z C00L C00Q 119.4(6) . . ?
C00Y C00M C00D 120.3(5) . . ?
C14 O5 C15 116.2(7) . . ?
C00S C00P P1 118.1(4) . . ?
C01I C00P P1 122.9(4) . . ?
C01I C00P C00S 118.8(5) . . ?
C00L C00Q P1 120.0(4) . . ?
C01S C00Q P1 120.7(4) . . ?
C01S C00Q C00L 119.2(5) . . ?
C17 C16 C2 120.1(5) . . ?
C17 C16 C23 105.8(5) . . ?
C23 C16 C2 133.7(5) . . ?
C00P C00S C01O 120.4(5) . . ?
C00H C00T C018 119.8(6) . . ?
C00W C00U C014 120.8(6) . . ?
C01E C00W C00U 119.6(7) . . ?
N1 C17 C16 110.4(5) . . ?
C01C C00Y C00M 120.3(6) . . ?
O5 C14 C10 108.8(6) . . ?
O4 C14 O5 124.8(7) . . ?
O4 C14 C10 126.5(6) . . ?
C01J C010 C00H 120.5(6) . . ?
C12 O3 C13 115.3(8) . . ?
C14 C10 C9 111.4(5) . . ?
C14 C10 C11 110.6(5) . . ?
C12 C10 C14 106.3(6) . . ?
C12 C10 C9 110.4(6) . . ?
C12 C10 C11 110.8(6) . . ?
C11 C10 C9 107.3(4) . . ?
C00U C014 P2 121.0(4) . . ?
C01D C014 P2 119.6(4) . . ?
C01D C014 C00U 119.3(5) . . ?
C01L C015 C00G 121.1(6) . . ?
C01C C016 C01A 121.0(6) . . ?
C5 C9 C10 104.3(4) . . ?
C01G C018 C00T 120.2(6) . . ?
C18 C23 C16 106.1(5) . . ?
C22 C23 C16 138.3(5) . . ?
C22 C23 C18 115.6(5) . . ?
C016 C01A C00D 119.9(6) . . ?
C00G C01B C01X 121.0(6) . . ?
C016 C01C C00Y 119.8(5) . . ?
C014 C01D C01Q 118.6(6) . . ?
C01Q C01E C00W 120.7(6) . . ?
C01J C01G C018 120.0(6) . . ?
N1 C18 C23 108.0(5) . . ?
N1 C18 C19 128.9(6) . . ?
C19 C18 C23 123.2(6) . . ?
C00P C01I C020 120.4(6) . . ?
C01G C01J C010 120.9(6) . . ?
C020 C01K C01O 119.7(5) . . ?
C01N C01L C015 120.0(6) . . ?
C022 C01M C01S 120.5(7) . . ?
C01L C01N C01X 119.9(6) . . ?
C01K C01O C00S 120.2(6) . . ?
C01E C01Q C01D 121.0(7) . . ?
C00Q C01S C01M 120.2(6) . . ?
O3 C12 C10 111.3(7) . . ?
O2 C12 O3 124.1(8) . . ?
O2 C12 C10 124.6(8) . . ?
C6 C11 C10 104.5(4) . . ?
C23 C22 Br1 121.5(4) . . ?
C21 C22 Br1 117.4(6) . . ?
C21 C22 C23 121.1(6) . . ?
C01N C01X C01B 120.1(6) . . ?
C20 C19 C18 117.4(7) . . ?
C022 C01Z C00L 120.5(7) . . ?
C01K C020 C01I 120.4(6) . . ?
C19 C20 C21 121.8(7) . . ?
C01M C022 C01Z 120.2(6) . . ?
C22 C21 C20 120.9(8) . . ?
F01P C025 S005 112.2(8) . . ?
F01P C025 F01V 106.9(11) . . ?
F01P C025 F023 106.6(10) . . ?
F01V C025 S005 112.7(7) . . ?
F023 C025 S005 110.8(10) . . ?
F023 C025 F01V 107.4(10) . . ?
Cl00 C028 Cl1 117.6(7) . . ?

loop_
_geom_bond_atom_site_label_1
_geom_bond_atom_site_label_2
_geom_bond_distance
_geom_bond_site_symmetry_2
_geom_bond_publ_flag
Ir1 P2 2.3665(12) . ?
Ir1 P1 2.3859(12) . ?
Ir1 C4 2.077(4) . ?
Ir1 C7 2.072(5) . ?
Ir1 C1 2.063(5) . ?
Ir1 C8 1.923(5) . ?
Br1 C22 1.889(7) . ?
P2 C00D 1.822(5) . ?
P2 C00H 1.833(5) . ?
P2 C014 1.826(5) . ?
P1 C00G 1.824(5) . ?
P1 C00P 1.833(5) . ?
P1 C00Q 1.827(5) . ?
S005 O00O 1.413(5) . ?
S005 O01F 1.438(7) . ?
S005 O01R 1.407(6) . ?
S005 C025 1.780(11) . ?
Cl00 C028 1.652(15) . ?
Cl1 C028 1.703(15) . ?
O1 C8 1.131(6) . ?
C4 C3 1.367(7) . ?
C4 C5 1.393(7) . ?
C7 C6 1.373(7) . ?
C3 C2 1.409(7) . ?
C2 C1 1.389(7) . ?
C2 C16 1.484(7) . ?
C00D C00M 1.386(8) . ?
C00D C01A 1.400(7) . ?
C00G C015 1.391(7) . ?
C00G C01B 1.377(8) . ?
C00H C00T 1.371(8) . ?
C00H C010 1.393(8) . ?
C5 C6 1.404(7) . ?
C5 C9 1.496(7) . ?
N1 C17 1.364(7) . ?
N1 C18 1.350(8) . ?
C6 C11 1.487(7) . ?
C00L C00Q 1.397(8) . ?
C00L C01Z 1.389(9) . ?
C00M C00Y 1.385(8) . ?
O5 C14 1.327(9) . ?
O5 C15 1.454(10) . ?
C00P C00S 1.382(7) . ?
C00P C01I 1.381(7) . ?
C00Q C01S 1.367(8) . ?
C16 C17 1.378(8) . ?
C16 C23 1.446(7) . ?
C00S C01O 1.396(8) . ?
C00T C018 1.403(9) . ?
C00U C00W 1.384(8) . ?
C00U C014 1.390(8) . ?
O4 C14 1.184(8) . ?
C00W C01E 1.362(11) . ?
C00Y C01C 1.383(9) . ?
C14 C10 1.528(9) . ?
C010 C01J 1.373(9) . ?
O3 C12 1.296(10) . ?
O3 C13 1.460(10) . ?
C10 C9 1.555(8) . ?
C10 C12 1.512(10) . ?
C10 C11 1.551(8) . ?
O2 C12 1.204(11) . ?
C014 C01D 1.389(8) . ?
C015 C01L 1.373(9) . ?
C016 C01A 1.385(9) . ?
C016 C01C 1.359(10) . ?
C018 C01G 1.364(10) . ?
C23 C18 1.431(8) . ?
C23 C22 1.395(9) . ?
C01B C01X 1.378(9) . ?
C01D C01Q 1.401(9) . ?
C01E C01Q 1.361(11) . ?
C01G C01J 1.347(10) . ?
C18 C19 1.395(9) . ?
C01I C020 1.395(9) . ?
C01K C01O 1.371(9) . ?
C01K C020 1.370(10) . ?
C01L C01N 1.363(10) . ?
C01M C01S 1.396(9) . ?
C01M C022 1.352(11) . ?
C01N C01X 1.370(10) . ?
F01P C025 1.291(13) . ?
F01V C025 1.319(12) . ?
C22 C21 1.373(9) . ?
C19 C20 1.354(11) . ?
C01Z C022 1.366(11) . ?
C20 C21 1.379(11) . ?
F023 C025 1.301(13) . ?
